data_2100050
loop_
_publ_author_name
'Richard E. Marsh'

_publ_section_title
;
 Space group <i>P</i>1: an update
;
_journal_issue 3
_journal_name_full 'Acta Crystallographica Section B'
_journal_page_first 359
_journal_page_last 359
_journal_paper_doi 10.1107/S0108768105009651
_journal_volume 61
_journal_year 2005
_chemical_formula_moiety 'C32 H50 N6 Zn, Cl2, 10(H2 O)'
_chemical_formula_sum 'C32 H70 Cl2 N6 O10 Zn'
_space_group_crystal_system triclinic
_space_group_IT_number 2
_space_group_name_Hall '-P 1'
_space_group_name_H-M_alt 'P -1'
_audit_creation_method CRYM
_cell_angle_alpha 66.69
_cell_angle_beta 76.81
_cell_angle_gamma 87.93
_cell_formula_units_Z 1
_cell_length_a 9.7472
_cell_length_b 9.8061
_cell_length_c 12.0460
_cell_volume 1027.615
_cod_data_source_file bk0148.cif
_cod_data_source_block KAHBUQ
_cod_depositor_comments
;
 Updating space group information and adding the symmetry operation list.

 Antanas Vaitkus,
 2018-06-14

 Marking attached hydrogen atoms.

 Antanas Vaitkus,
 2017-11-30

  Added moiety chemical formula and Z value from Marsh (2005) paper.
  The summary chemical formula is calculated from moiety formula using
  AdHocParser
  (svn://www.crystallography.net/cod-tools/trunk/Formulae/AdHocParser.yp,
  revision 1441.)

  Andrius Merkys
  2013-11-11
;
_cod_original_sg_symbol_H-M P-1
_cod_original_formula_sum 'not given'
_cod_database_code 2100050

loop_
_space_group_symop_id
_space_group_symop_operation_xyz
1 x,y,z
2 -x,-y,-z

loop_
_atom_site_label
_atom_site_fract_x
_atom_site_fract_y
_atom_site_fract_z
_atom_site_type_symbol
_atom_site_attached_hydrogens
Zn1 0.50000 0.50000 0.50000 Zn 0
Cl1 0.60545 0.89075 0.94555 Cl 0
N1 0.54585 0.27580 0.59745 N 0
N2 0.69335 0.50555 0.37510 N 0
H1 0.66570 0.49770 0.31065 H 0
N5 0.39290 0.47380 0.35340 N 0
C1 0.64205 0.24180 0.49485 C 0
H3 0.58730 0.24885 0.43415 H 0
C2 0.69675 0.08230 0.54120 C 0
H4 0.74225 0.06765 0.60780 H 0
H5 0.61725 0.00975 0.57295 H 0
C3 0.79905 0.05955 0.43615 C 0
H6 0.75040 0.06455 0.37295 H 0
H7 0.83530 -0.03840 0.46755 H 0
C4 0.92155 0.17685 0.37865 C 0
H8 0.97210 0.17025 0.44090 H 0
H9 0.98670 0.15940 0.31210 H 0
C5 0.86550 0.33000 0.32790 C 0
H10 0.94400 0.40390 0.29085 H 0
H11 0.81870 0.33670 0.26310 H 0
C6 0.76170 0.36345 0.42865 C 0
H12 0.81110 0.36880 0.48925 H 0
C7 0.78975 0.64415 0.31310 C 0
H13 0.85410 0.63565 0.24095 H 0
C8 0.88150 0.66230 0.39290 C 0
H14 0.93550 0.57655 0.41930 H 0
H15 0.82280 0.67295 0.46430 H 0
H16 0.94410 0.74905 0.34540 H 0
C9 0.70155 0.77815 0.26150 C 0
H17 0.76675 0.86430 0.21245 H 0
H18 0.65530 0.76015 0.20495 H 0
C10 0.59040 0.81935 0.35055 C 0
H19 0.56925 0.92195 0.30835 H 0
H20 0.62945 0.81385 0.41930 H 0
C21 0.38375 0.74220 0.29990 C 0
H39 0.29795 0.79300 0.31165 H 0
H40 0.44540 0.80670 0.22210 H 0
C22 0.34655 0.60380 0.28735 C 0
C23 0.26645 0.61915 0.20165 C 0
H41 0.23370 0.71090 0.15910 H 0
C24 0.23685 0.49650 0.18095 C 0
H42 0.18300 0.50390 0.12455 H 0
C25 0.28735 0.36430 0.24380 C 0
H43 0.26985 0.28000 0.23055 H 0
C26 0.36525 0.35810 0.32820 C 0
H44 0.40000 0.26760 0.37035 H 0
O1 0.61655 0.23195 0.15210 O 2
O3 0.12630 -0.01255 0.14960 O 2
O5 0.64860 0.54745 0.10760 O 2
O7 0.88455 0.13885 0.04905 O 2
O9 0.06980 0.38100 -0.00030 O 2
